data_4303074
loop_
_publ_author_name
'Andrew L. Johnson'
'Alexander M. Willcocks'
'Stephen P. Richards'

_publ_contact_author_address
;
Department of Chemistry,
University of Bath.
Claverton Down.
Bath.
BA2 7AY
United Kingdon
;
_publ_contact_author_email a.l.johnson@bath.ac.uk
_publ_contact_author_fax '+44 (0) 1225 386231'
_publ_contact_author_name 'Dr. Andrew L. Johnson'
_publ_contact_author_phone '+44 (0) 1225 384467'
_publ_section_title
;
Synthesis and Structures of Group 11 Metal Triazenide Complexes: Ligand
Supported Metallophilic Interactions
;
_journal_name_full 'Inorganic Chemistry'
_journal_page_first 8613
_journal_page_last 8622
_journal_paper_doi 10.1021/ic901051f
_journal_volume 48
_journal_year 2009
_chemical_formula_sum 'C79 H110 Ag3 N9'
_chemical_formula_weight 1509.37
_chemical_name_systematic
; 
 ? 
;
_space_group_IT_number 14
_symmetry_cell_setting monoclinic
_symmetry_space_group_name_Hall '-P 2ybc'
_symmetry_space_group_name_H-M 'P 1 21/c 1'
_atom_sites_solution_hydrogens geom
_atom_sites_solution_primary direct
_atom_sites_solution_secondary difmap
_audit_creation_method SHELXL-97
_cell_angle_alpha 90.00
_cell_angle_beta 99.5770(10)
_cell_angle_gamma 90.00
_cell_formula_units_Z 4
_cell_length_a 19.77800(10)
_cell_length_b 19.97300(10)
_cell_length_c 19.96700(10)
_cell_measurement_reflns_used 144388
_cell_measurement_temperature 150(2)
_cell_measurement_theta_max 30.50
_cell_measurement_theta_min 8.17
_cell_volume 7777.56(7)
_computing_cell_refinement 'HKL Scalepack (Otwinowski & Minor 1997)'
_computing_data_collection 'Kappa CCD'
_computing_data_reduction 'Denzo and Scalepak (Otwinowski & Minor, 1997)'
_computing_molecular_graphics 'ORTEP 3 for Windows (Farrugia, 1997)'
_computing_publication_material 'SHELXL-97 (Sheldrick, 1997)'
_computing_structure_refinement 'SHELXL-97 (Sheldrick, 1997)'
_computing_structure_solution 'SHELXS-86 (Sheldrick, 1986)'
_diffrn_ambient_temperature 150(2)
_diffrn_measured_fraction_theta_full 0.977
_diffrn_measured_fraction_theta_max 0.977
_diffrn_measurement_device_type 'Bruker Kappa CCD Diffractometer'
_diffrn_measurement_method 'omega and phi scans'
_diffrn_radiation_monochromator graphite
_diffrn_radiation_source 'fine-focus sealed tube'
_diffrn_radiation_type MoK\a
_diffrn_radiation_wavelength 0.71073
_diffrn_reflns_av_R_equivalents 0.0634
_diffrn_reflns_av_sigmaI/netI 0.0364
_diffrn_reflns_limit_h_max 28
_diffrn_reflns_limit_h_min -28
_diffrn_reflns_limit_k_max 28
_diffrn_reflns_limit_k_min -28
_diffrn_reflns_limit_l_max 28
_diffrn_reflns_limit_l_min -27
_diffrn_reflns_number 144388
_diffrn_reflns_theta_full 30.50
_diffrn_reflns_theta_max 30.50
_diffrn_reflns_theta_min 8.17
_diffrn_standards_decay_% 0
_diffrn_standards_interval_count 0
_diffrn_standards_interval_time 0
_diffrn_standards_number 0
_exptl_absorpt_coefficient_mu 0.794
_exptl_absorpt_correction_T_max 0.9248
_exptl_absorpt_correction_T_min 0.8447
_exptl_absorpt_correction_type multi-scan
_exptl_absorpt_process_details 'SORTAV (Blessing, 1995)'
_exptl_crystal_colour yellow
_exptl_crystal_density_diffrn 1.289
_exptl_crystal_density_method 'not measured'
_exptl_crystal_description Block
_exptl_crystal_F_000 3152
_exptl_crystal_size_max 0.22
_exptl_crystal_size_mid 0.13
_exptl_crystal_size_min 0.10
_refine_diff_density_max 0.936
_refine_diff_density_min -0.666
_refine_diff_density_rms 0.070
_refine_ls_extinction_method none
_refine_ls_goodness_of_fit_ref 1.071
_refine_ls_hydrogen_treatment constr
_refine_ls_matrix_type full
_refine_ls_number_parameters 845
_refine_ls_number_reflns 23190
_refine_ls_number_restraints 0
_refine_ls_restrained_S_all 1.071
_refine_ls_R_factor_all 0.0431
_refine_ls_R_factor_gt 0.0300
_refine_ls_shift/su_max 0.008
_refine_ls_shift/su_mean 0.000
_refine_ls_structure_factor_coef Fsqd
_refine_ls_weighting_details 'calc w=1/[\s^2^(Fo^2^)+(0.0275P)^2^+4.1412P] where P=(Fo^2^+2Fc^2^)/3'
_refine_ls_weighting_scheme calc
_refine_ls_wR_factor_gt 0.0665
_refine_ls_wR_factor_ref 0.0737
_reflns_number_gt 19033
_reflns_number_total 23190
_reflns_threshold_expression >2sigma(I)
_cod_data_source_file ic901051f_si_001_2.cif
_cod_data_source_block Ag3L3:Tol
_cod_depositor_comments
;
The following automatic conversions were performed:
'_symmetry_cell_setting' value 'Monoclinic' changed to 'monoclinic'
according to '/home/saulius/struct/CIF-dictionaries/cif_core.dic'
dictionary named 'cif_core.dic' version 2.4.1 from
2010-06-29.

'_exptl_absorpt_correction_type' value 'Multi-scan' changed
to 'multi-scan' according to
'/home/saulius/struct/CIF-dictionaries/cif_core.dic' dictionary named
'cif_core.dic' version 2.4.1 from
2010-06-29.

'_refine_ls_hydrogen_treatment' value 'Constr' changed to
'constr' according to '/home/saulius/struct/CIF-dictionaries/cif_core.dic'
dictionary named 'cif_core.dic' version 2.4.1 from 2010-06-29.

Automatic conversion script
Id: cif_fix_enum 1527 2010-12-29 10:47:43Z saulius 
;
_cod_original_cell_volume 7777.55(7)
_cod_database_code 4303074

loop_
_symmetry_equiv_pos_as_xyz
'x, y, z'
'-x, y+1/2, -z+1/2'
'-x, -y, -z'
'x, -y-1/2, z-1/2'

loop_
_atom_site_label
_atom_site_type_symbol
_atom_site_fract_x
_atom_site_fract_y
_atom_site_fract_z
_atom_site_U_iso_or_equiv
_atom_site_adp_type
_atom_site_occupancy
_atom_site_symmetry_multiplicity
_atom_site_calc_flag
_atom_site_refinement_flags
_atom_site_disorder_assembly
_atom_site_disorder_group
Ag1 Ag 0.297695(6) 0.984460(6) 0.168162(6) 0.01925(3) Uani 1 1 d . . .
Ag2 Ag 0.216687(7) 0.950405(6) 0.278637(6) 0.02065(3) Uani 1 1 d . . .
Ag3 Ag 0.229312(6) 1.090024(6) 0.233602(6) 0.01900(3) Uani 1 1 d . . .
N1 N 0.33484(7) 0.89116(7) 0.21095(7) 0.0207(3) Uani 1 1 d . . .
N2 N 0.29351(7) 0.84198(7) 0.21720(6) 0.0194(3) Uani 1 1 d . . .
N3 N 0.23272(7) 0.86036(7) 0.22684(7) 0.0194(3) Uani 1 1 d . . .
N4 N 0.20028(8) 1.00647(7) 0.36485(7) 0.0226(3) Uani 1 1 d . . .
N5 N 0.22193(8) 1.06542(7) 0.38352(7) 0.0218(3) Uani 1 1 d . . .
N6 N 0.24614(7) 1.10143(7) 0.33916(7) 0.0211(3) Uani 1 1 d . . .
N7 N 0.20124(7) 1.11789(7) 0.13154(7) 0.0200(3) Uani 1 1 d . . .
N8 N 0.23127(7) 1.10423(7) 0.08034(7) 0.0197(3) Uani 1 1 d . . .
N9 N 0.27528(7) 1.05589(7) 0.08902(7) 0.0193(3) Uani 1 1 d . . .
C1 C 0.40367(8) 0.87020(8) 0.20525(8) 0.0215(3) Uani 1 1 d . . .
C2 C 0.42006(9) 0.85536(8) 0.14109(9) 0.0226(3) Uani 1 1 d . . .
C3 C 0.48844(10) 0.84122(10) 0.13710(10) 0.0311(4) Uani 1 1 d . . .
H3 H 0.5008 0.8311 0.0942 0.037 Uiso 1 1 calc R . .
C4 C 0.53858(10) 0.84172(12) 0.19442(11) 0.0389(5) Uani 1 1 d . . .
H4 H 0.5849 0.8326 0.1907 0.047 Uiso 1 1 calc R . .
C5 C 0.52099(10) 0.85563(12) 0.25731(11) 0.0388(5) Uani 1 1 d . . .
H5 H 0.5556 0.8556 0.2965 0.047 Uiso 1 1 calc R . .
C6 C 0.45337(10) 0.86965(10) 0.26430(9) 0.0295(4) Uani 1 1 d . . .
C7 C 0.36490(9) 0.85179(9) 0.07825(9) 0.0260(3) Uani 1 1 d . . .
H7 H 0.3281 0.8843 0.0848 0.031 Uiso 1 1 calc R . .
C8 C 0.39037(11) 0.87106(11) 0.01276(10) 0.0342(4) Uani 1 1 d . . .
H8A H 0.4224 0.8369 0.0018 0.051 Uiso 1 1 calc R . .
H8B H 0.4138 0.9144 0.0188 0.051 Uiso 1 1 calc R . .
H8C H 0.3513 0.8743 -0.0244 0.051 Uiso 1 1 calc R . .
C9 C 0.33245(13) 0.78228(12) 0.07137(11) 0.0415(5) Uani 1 1 d . . .
H9A H 0.3146 0.7713 0.1129 0.062 Uiso 1 1 calc R . .
H9B H 0.3671 0.7492 0.0641 0.062 Uiso 1 1 calc R . .
H9C H 0.2949 0.7817 0.0326 0.062 Uiso 1 1 calc R . .
C10 C 0.43506(11) 0.88475(12) 0.33345(10) 0.0375(5) Uani 1 1 d . . .
H10 H 0.3843 0.8794 0.3294 0.045 Uiso 1 1 calc R . .
C11 C 0.4517(2) 0.95668(18) 0.3534(2) 0.0843(11) Uani 1 1 d . . .
H11A H 0.4260 0.9866 0.3194 0.126 Uiso 1 1 calc R . .
H11B H 0.5009 0.9644 0.3557 0.126 Uiso 1 1 calc R . .
H11C H 0.4389 0.9656 0.3979 0.126 Uiso 1 1 calc R . .
C12 C 0.46829(16) 0.83537(18) 0.38781(12) 0.0641(8) Uani 1 1 d . . .
H12A H 0.5180 0.8422 0.3963 0.096 Uiso 1 1 calc R . .
H12B H 0.4581 0.7894 0.3720 0.096 Uiso 1 1 calc R . .
H12C H 0.4500 0.8428 0.4299 0.096 Uiso 1 1 calc R . .
C13 C 0.18639(9) 0.80450(8) 0.22670(8) 0.0213(3) Uani 1 1 d . . .
C14 C 0.14121(9) 0.79001(9) 0.16616(9) 0.0238(3) Uani 1 1 d . . .
C15 C 0.09619(10) 0.73663(10) 0.16643(10) 0.0321(4) Uani 1 1 d . . .
H15 H 0.0656 0.7257 0.1260 0.039 Uiso 1 1 calc R . .
C16 C 0.09520(11) 0.69914(11) 0.22446(11) 0.0375(5) Uani 1 1 d . . .
H16 H 0.0645 0.6624 0.2235 0.045 Uiso 1 1 calc R . .
C17 C 0.13868(11) 0.71489(10) 0.28381(11) 0.0359(4) Uani 1 1 d . . .
H17 H 0.1372 0.6891 0.3235 0.043 Uiso 1 1 calc R . .
C18 C 0.18498(10) 0.76828(9) 0.28647(9) 0.0273(4) Uani 1 1 d . . .
C19 C 0.14062(10) 0.83319(10) 0.10347(9) 0.0287(4) Uani 1 1 d . . .
H19 H 0.1892 0.8450 0.1006 0.034 Uiso 1 1 calc R . .
C20 C 0.10172(13) 0.89839(11) 0.10962(11) 0.0392(5) Uani 1 1 d . . .
H20A H 0.1225 0.9221 0.1509 0.059 Uiso 1 1 calc R . .
H20B H 0.0537 0.8883 0.1119 0.059 Uiso 1 1 calc R . .
H20C H 0.1041 0.9266 0.0699 0.059 Uiso 1 1 calc R . .
C21 C 0.11045(14) 0.79694(12) 0.03784(10) 0.0427(5) Uani 1 1 d . . .
H21A H 0.0611 0.7903 0.0365 0.064 Uiso 1 1 calc R . .
H21B H 0.1330 0.7534 0.0363 0.064 Uiso 1 1 calc R . .
H21C H 0.1179 0.8239 -0.0013 0.064 Uiso 1 1 calc R . .
C22 C 0.23250(11) 0.78496(10) 0.35222(9) 0.0329(4) Uani 1 1 d . . .
H22 H 0.2471 0.8327 0.3493 0.039 Uiso 1 1 calc R . .
C23 C 0.29681(13) 0.74181(13) 0.36045(12) 0.0450(5) Uani 1 1 d . . .
H23A H 0.3207 0.7492 0.3219 0.067 Uiso 1 1 calc R . .
H23B H 0.2840 0.6945 0.3621 0.067 Uiso 1 1 calc R . .
H23C H 0.3271 0.7539 0.4027 0.067 Uiso 1 1 calc R . .
C24 C 0.19612(14) 0.77875(12) 0.41386(11) 0.0440(5) Uani 1 1 d . . .
H24A H 0.2254 0.7974 0.4539 0.066 Uiso 1 1 calc R . .
H24B H 0.1870 0.7315 0.4219 0.066 Uiso 1 1 calc R . .
H24C H 0.1527 0.8034 0.4052 0.066 Uiso 1 1 calc R . .
C25 C 0.17630(11) 0.97107(9) 0.41982(9) 0.0273(4) Uani 1 1 d . . .
C26 C 0.10598(12) 0.95738(10) 0.41317(11) 0.0347(4) Uani 1 1 d . . .
C27 C 0.08280(14) 0.92544(12) 0.46787(13) 0.0467(6) Uani 1 1 d . . .
H27 H 0.0355 0.9151 0.4649 0.056 Uiso 1 1 calc R . .
C28 C 0.12809(17) 0.90890(12) 0.52581(13) 0.0530(7) Uani 1 1 d . . .
H28 H 0.1114 0.8889 0.5630 0.064 Uiso 1 1 calc R . .
C29 C 0.19723(15) 0.92111(11) 0.53030(11) 0.0452(6) Uani 1 1 d . . .
H29 H 0.2276 0.9083 0.5702 0.054 Uiso 1 1 calc R . .
C30 C 0.22361(12) 0.95194(9) 0.47732(9) 0.0330(4) Uani 1 1 d . . .
C31 C 0.05654(11) 0.97546(12) 0.34900(12) 0.0390(5) Uani 1 1 d . . .
H31 H 0.0796 1.0100 0.3243 0.047 Uiso 1 1 calc R . .
C32 C 0.04290(16) 0.91464(15) 0.30234(14) 0.0561(7) Uani 1 1 d . . .
H32A H 0.0209 0.8794 0.3253 0.084 Uiso 1 1 calc R . .
H32B H 0.0864 0.8979 0.2915 0.084 Uiso 1 1 calc R . .
H32C H 0.0127 0.9276 0.2603 0.084 Uiso 1 1 calc R . .
C33 C -0.01027(16) 1.0060(2) 0.36362(18) 0.0702(9) Uani 1 1 d . . .
H33A H 0.0001 1.0434 0.3955 0.105 Uiso 1 1 calc R . .
H33B H -0.0365 0.9719 0.3835 0.105 Uiso 1 1 calc R . .
H33C H -0.0373 1.0224 0.3212 0.105 Uiso 1 1 calc R . .
C34 C 0.30014(12) 0.96396(11) 0.48265(10) 0.0374(5) Uani 1 1 d . . .
H34 H 0.3096 0.9728 0.4358 0.045 Uiso 1 1 calc R . .
C35 C 0.32319(17) 1.02570(14) 0.52600(13) 0.0569(7) Uani 1 1 d . . .
H35A H 0.3725 1.0325 0.5278 0.085 Uiso 1 1 calc R . .
H35B H 0.3135 1.0189 0.5721 0.085 Uiso 1 1 calc R . .
H35C H 0.2983 1.0652 0.5059 0.085 Uiso 1 1 calc R . .
C36 C 0.34274(16) 0.90301(13) 0.51046(14) 0.0534(6) Uani 1 1 d . . .
H36A H 0.3360 0.8943 0.5572 0.080 Uiso 1 1 calc R . .
H36B H 0.3914 0.9119 0.5099 0.080 Uiso 1 1 calc R . .
H36C H 0.3281 0.8639 0.4821 0.080 Uiso 1 1 calc R . .
C37 C 0.26483(9) 1.16764(9) 0.36459(8) 0.0237(3) Uani 1 1 d . . .
C38 C 0.21338(11) 1.21504(10) 0.36807(10) 0.0320(4) Uani 1 1 d . . .
C39 C 0.23401(14) 1.27799(11) 0.39403(13) 0.0463(5) Uani 1 1 d . . .
H39 H 0.2002 1.3110 0.3976 0.056 Uiso 1 1 calc R . .
C40 C 0.30191(14) 1.29339(12) 0.41460(13) 0.0494(6) Uani 1 1 d . . .
H40 H 0.3145 1.3363 0.4331 0.059 Uiso 1 1 calc R . .
C41 C 0.35179(12) 1.24699(11) 0.40853(11) 0.0405(5) Uani 1 1 d . . .
H41 H 0.3987 1.2587 0.4219 0.049 Uiso 1 1 calc R . .
C42 C 0.33481(10) 1.18288(10) 0.38297(9) 0.0292(4) Uani 1 1 d . . .
C43 C 0.13781(11) 1.19990(11) 0.34505(12) 0.0392(5) Uani 1 1 d . . .
H43 H 0.1351 1.1583 0.3169 0.047 Uiso 1 1 calc R . .
C44 C 0.10071(14) 1.25496(14) 0.30031(14) 0.0537(6) Uani 1 1 d . . .
H44A H 0.0972 1.2951 0.3278 0.081 Uiso 1 1 calc R . .
H44B H 0.0546 1.2396 0.2806 0.081 Uiso 1 1 calc R . .
H44C H 0.1264 1.2656 0.2638 0.081 Uiso 1 1 calc R . .
C45 C 0.10228(14) 1.18503(17) 0.40540(16) 0.0606(7) Uani 1 1 d . . .
H45A H 0.0540 1.1741 0.3891 0.091 Uiso 1 1 calc R . .
H45B H 0.1051 1.2244 0.4350 0.091 Uiso 1 1 calc R . .
H45C H 0.1248 1.1470 0.4310 0.091 Uiso 1 1 calc R . .
C46 C 0.38955(10) 1.13223(12) 0.37352(11) 0.0368(4) Uani 1 1 d . . .
H46 H 0.3693 1.0866 0.3756 0.044 Uiso 1 1 calc R . .
C47 C 0.40981(14) 1.14034(15) 0.30341(14) 0.0535(6) Uani 1 1 d . . .
H47A H 0.4278 1.1856 0.2991 0.080 Uiso 1 1 calc R . .
H47B H 0.3695 1.1333 0.2683 0.080 Uiso 1 1 calc R . .
H47C H 0.4451 1.1074 0.2978 0.080 Uiso 1 1 calc R . .
C48 C 0.45319(15) 1.13607(19) 0.42861(18) 0.0707(9) Uani 1 1 d . . .
H48A H 0.4396 1.1311 0.4734 0.106 Uiso 1 1 calc R . .
H48B H 0.4757 1.1795 0.4260 0.106 Uiso 1 1 calc R . .
H48C H 0.4850 1.1001 0.4217 0.106 Uiso 1 1 calc R . .
C49 C 0.15454(9) 1.17365(8) 0.11951(8) 0.0231(3) Uani 1 1 d . . .
C50 C 0.08506(10) 1.16075(10) 0.12053(9) 0.0278(4) Uani 1 1 d . . .
C51 C 0.03919(12) 1.21462(12) 0.11042(11) 0.0399(5) Uani 1 1 d . . .
H51 H -0.0082 1.2072 0.1110 0.048 Uiso 1 1 calc R . .
C52 C 0.06188(14) 1.27788(12) 0.09973(12) 0.0483(6) Uani 1 1 d . . .
H52 H 0.0300 1.3137 0.0917 0.058 Uiso 1 1 calc R . .
C53 C 0.13077(15) 1.29009(11) 0.10047(12) 0.0469(6) Uani 1 1 d . . .
H53 H 0.1455 1.3345 0.0936 0.056 Uiso 1 1 calc R . .
C54 C 0.17946(11) 1.23864(10) 0.11105(10) 0.0340(4) Uani 1 1 d . . .
C55 C 0.05942(10) 1.09023(10) 0.12932(10) 0.0313(4) Uani 1 1 d . . .
H55 H 0.1004 1.0613 0.1447 0.038 Uiso 1 1 calc R . .
C56 C 0.02329(14) 1.06279(14) 0.06177(12) 0.0483(6) Uani 1 1 d . . .
H56A H 0.0549 1.0632 0.0289 0.072 Uiso 1 1 calc R . .
H56B H -0.0167 1.0907 0.0449 0.072 Uiso 1 1 calc R . .
H56C H 0.0083 1.0168 0.0680 0.072 Uiso 1 1 calc R . .
C57 C 0.01265(14) 1.08551(15) 0.18306(13) 0.0508(6) Uani 1 1 d . . .
H57A H -0.0287 1.1124 0.1687 0.076 Uiso 1 1 calc R . .
H57B H 0.0370 1.1025 0.2265 0.076 Uiso 1 1 calc R . .
H57C H -0.0003 1.0387 0.1884 0.076 Uiso 1 1 calc R . .
C58 C 0.25544(13) 1.25309(11) 0.11807(14) 0.0455(5) Uani 1 1 d . . .
H58 H 0.2778 1.2123 0.1026 0.055 Uiso 1 1 calc R . .
C59 C 0.28540(19) 1.2642(2) 0.19212(18) 0.0846(12) Uani 1 1 d . . .
H59A H 0.2738 1.2262 0.2191 0.127 Uiso 1 1 calc R . .
H59B H 0.2665 1.3054 0.2082 0.127 Uiso 1 1 calc R . .
H59C H 0.3354 1.2682 0.1970 0.127 Uiso 1 1 calc R . .
C60 C 0.27344(18) 1.31187(15) 0.07571(16) 0.0623(7) Uani 1 1 d . . .
H60A H 0.3234 1.3152 0.0797 0.093 Uiso 1 1 calc R . .
H60B H 0.2554 1.3533 0.0922 0.093 Uiso 1 1 calc R . .
H60C H 0.2531 1.3049 0.0280 0.093 Uiso 1 1 calc R . .
C61 C 0.31015(9) 1.04852(8) 0.03116(8) 0.0198(3) Uani 1 1 d . . .
C62 C 0.27618(9) 1.02103(9) -0.02998(8) 0.0236(3) Uani 1 1 d . . .
C63 C 0.31270(10) 1.01644(9) -0.08420(9) 0.0289(4) Uani 1 1 d . . .
H63 H 0.2906 0.9990 -0.1265 0.035 Uiso 1 1 calc R . .
C64 C 0.38028(11) 1.03689(10) -0.07722(10) 0.0317(4) Uani 1 1 d . . .
H64 H 0.4040 1.0339 -0.1148 0.038 Uiso 1 1 calc R . .
C65 C 0.41351(10) 1.06170(10) -0.01587(10) 0.0301(4) Uani 1 1 d . . .
H65 H 0.4604 1.0741 -0.0113 0.036 Uiso 1 1 calc R . .
C66 C 0.37913(9) 1.06881(9) 0.03966(9) 0.0241(3) Uani 1 1 d . . .
C67 C 0.20206(10) 0.99794(10) -0.03873(9) 0.0276(4) Uani 1 1 d . . .
H67 H 0.1894 0.9938 0.0075 0.033 Uiso 1 1 calc R . .
C68 C 0.19228(13) 0.92921(12) -0.07280(13) 0.0431(5) Uani 1 1 d . . .
H68A H 0.2225 0.8966 -0.0461 0.065 Uiso 1 1 calc R . .
H68B H 0.2036 0.9320 -0.1187 0.065 Uiso 1 1 calc R . .
H68C H 0.1445 0.9150 -0.0755 0.065 Uiso 1 1 calc R . .
C69 C 0.15422(12) 1.04936(12) -0.07829(13) 0.0420(5) Uani 1 1 d . . .
H69A H 0.1668 1.0558 -0.1233 0.063 Uiso 1 1 calc R . .
H69B H 0.1583 1.0920 -0.0537 0.063 Uiso 1 1 calc R . .
H69C H 0.1068 1.0333 -0.0834 0.063 Uiso 1 1 calc R . .
C70 C 0.41535(10) 1.09831(10) 0.10603(10) 0.0301(4) Uani 1 1 d . . .
H70 H 0.3809 1.1014 0.1374 0.036 Uiso 1 1 calc R . .
C71 C 0.47277(15) 1.05321(15) 0.13954(15) 0.0610(8) Uani 1 1 d . . .
H71A H 0.5082 1.0502 0.1107 0.092 Uiso 1 1 calc R . .
H71B H 0.4545 1.0085 0.1458 0.092 Uiso 1 1 calc R . .
H71C H 0.4928 1.0718 0.1838 0.092 Uiso 1 1 calc R . .
C72 C 0.44127(16) 1.16916(13) 0.09631(14) 0.0544(6) Uani 1 1 d . . .
H72A H 0.4036 1.1965 0.0727 0.082 Uiso 1 1 calc R . .
H72B H 0.4783 1.1674 0.0693 0.082 Uiso 1 1 calc R . .
H72C H 0.4586 1.1890 0.1407 0.082 Uiso 1 1 calc R . .
C1S C 0.33507(19) 0.5938(2) 0.22207(14) 0.0710(9) Uani 1 1 d . . .
C2S C 0.2658(2) 0.6060(2) 0.21822(14) 0.0736(10) Uani 1 1 d . . .
H2S H 0.2494 0.6508 0.2148 0.088 Uiso 1 1 calc R . .
C3S C 0.2206(2) 0.5549(2) 0.21929(16) 0.0758(10) Uani 1 1 d . . .
H3S H 0.1733 0.5646 0.2174 0.091 Uiso 1 1 calc R . .
C4S C 0.2422(2) 0.4901(2) 0.22304(15) 0.0790(10) Uani 1 1 d . . .
H4S H 0.2100 0.4548 0.2227 0.095 Uiso 1 1 calc R . .
C5S C 0.3111(2) 0.4760(2) 0.22733(16) 0.0781(10) Uani 1 1 d . . .
H5S H 0.3264 0.4308 0.2306 0.094 Uiso 1 1 calc R . .
C6S C 0.3574(2) 0.5267(2) 0.22683(15) 0.0769(11) Uani 1 1 d . . .
H6S H 0.4047 0.5167 0.2297 0.092 Uiso 1 1 calc R . .
C7S C 0.3833(3) 0.6483(3) 0.2217(3) 0.1129(16) Uani 1 1 d . . .
H7S1 H 0.4148 0.6493 0.2651 0.169 Uiso 1 1 calc R . .
H7S2 H 0.3584 0.6908 0.2151 0.169 Uiso 1 1 calc R . .
H7S3 H 0.4095 0.6417 0.1847 0.169 Uiso 1 1 calc R . .

loop_
_atom_site_aniso_label
_atom_site_aniso_U_11
_atom_site_aniso_U_22
_atom_site_aniso_U_33
_atom_site_aniso_U_23
_atom_site_aniso_U_13
_atom_site_aniso_U_12
Ag1 0.02174(6) 0.01643(6) 0.02028(6) 0.00367(4) 0.00553(4) 0.00292(4)
Ag2 0.02703(6) 0.01691(6) 0.01938(6) -0.00215(4) 0.00786(5) 0.00038(4)
Ag3 0.02400(6) 0.01825(6) 0.01477(5) -0.00023(4) 0.00328(4) 0.00100(4)
N1 0.0225(7) 0.0188(6) 0.0211(6) 0.0030(5) 0.0050(5) 0.0028(5)
N2 0.0248(7) 0.0185(6) 0.0153(6) 0.0009(5) 0.0042(5) 0.0021(5)
N3 0.0228(6) 0.0168(6) 0.0196(6) 0.0004(5) 0.0062(5) -0.0004(5)
N4 0.0335(8) 0.0176(6) 0.0183(6) -0.0013(5) 0.0085(6) 0.0009(6)
N5 0.0280(7) 0.0200(7) 0.0173(6) -0.0017(5) 0.0035(5) 0.0020(6)
N6 0.0269(7) 0.0193(6) 0.0165(6) -0.0040(5) 0.0022(5) -0.0011(5)
N7 0.0238(7) 0.0195(6) 0.0167(6) 0.0009(5) 0.0035(5) 0.0050(5)
N8 0.0230(6) 0.0175(6) 0.0189(6) 0.0009(5) 0.0047(5) 0.0010(5)
N9 0.0231(6) 0.0176(6) 0.0183(6) 0.0033(5) 0.0070(5) 0.0021(5)
C1 0.0206(7) 0.0186(7) 0.0255(8) 0.0017(6) 0.0041(6) 0.0030(6)
C2 0.0228(8) 0.0186(8) 0.0265(8) 0.0012(6) 0.0048(6) 0.0017(6)
C3 0.0276(9) 0.0366(10) 0.0309(9) 0.0000(8) 0.0103(7) 0.0050(8)
C4 0.0238(9) 0.0529(13) 0.0402(11) -0.0001(9) 0.0064(8) 0.0103(9)
C5 0.0266(9) 0.0534(13) 0.0338(10) -0.0024(9) -0.0028(8) 0.0110(9)
C6 0.0281(9) 0.0324(10) 0.0270(8) -0.0010(7) 0.0016(7) 0.0083(7)
C7 0.0263(8) 0.0274(9) 0.0247(8) -0.0031(6) 0.0057(7) 0.0017(7)
C8 0.0364(10) 0.0404(11) 0.0261(9) 0.0014(8) 0.0055(8) 0.0037(9)
C9 0.0475(12) 0.0408(12) 0.0369(11) -0.0098(9) 0.0089(9) -0.0154(10)
C10 0.0349(10) 0.0511(13) 0.0250(9) -0.0032(8) 0.0005(8) 0.0167(9)
C11 0.127(3) 0.061(2) 0.075(2) -0.0311(16) 0.047(2) -0.006(2)
C12 0.0686(18) 0.092(2) 0.0307(11) 0.0096(12) 0.0061(11) 0.0430(17)
C13 0.0268(8) 0.0153(7) 0.0233(7) -0.0001(6) 0.0090(6) 0.0004(6)
C14 0.0256(8) 0.0222(8) 0.0252(8) -0.0007(6) 0.0086(6) -0.0005(6)
C15 0.0297(9) 0.0317(10) 0.0349(10) -0.0021(8) 0.0053(8) -0.0075(8)
C16 0.0380(11) 0.0291(10) 0.0471(12) 0.0043(8) 0.0117(9) -0.0118(8)
C17 0.0441(11) 0.0290(10) 0.0364(10) 0.0102(8) 0.0122(9) -0.0056(8)
C18 0.0343(9) 0.0213(8) 0.0271(8) 0.0038(6) 0.0073(7) 0.0026(7)
C19 0.0327(9) 0.0312(9) 0.0220(8) 0.0013(7) 0.0042(7) -0.0040(7)
C20 0.0532(13) 0.0323(10) 0.0298(10) 0.0035(8) -0.0003(9) 0.0026(9)
C21 0.0591(14) 0.0448(13) 0.0241(9) -0.0039(8) 0.0069(9) -0.0050(11)
C22 0.0495(12) 0.0259(9) 0.0231(8) 0.0070(7) 0.0053(8) -0.0020(8)
C23 0.0474(13) 0.0514(14) 0.0338(11) 0.0058(9) 0.0000(9) 0.0052(11)
C24 0.0670(15) 0.0385(12) 0.0275(10) 0.0052(8) 0.0107(10) 0.0057(11)
C25 0.0456(11) 0.0173(8) 0.0224(8) -0.0001(6) 0.0151(7) 0.0012(7)
C26 0.0470(12) 0.0256(9) 0.0368(10) 0.0001(7) 0.0220(9) 0.0006(8)
C27 0.0625(15) 0.0346(11) 0.0516(13) 0.0053(10) 0.0345(12) -0.0022(11)
C28 0.092(2) 0.0373(12) 0.0402(12) 0.0113(9) 0.0408(13) 0.0074(12)
C29 0.0769(17) 0.0358(11) 0.0272(10) 0.0072(8) 0.0211(11) 0.0138(11)
C30 0.0574(13) 0.0232(9) 0.0213(8) 0.0012(6) 0.0147(8) 0.0081(8)
C31 0.0337(10) 0.0413(12) 0.0455(12) 0.0039(9) 0.0172(9) -0.0034(9)
C32 0.0652(17) 0.0563(16) 0.0485(14) -0.0011(12) 0.0148(13) -0.0115(13)
C33 0.0461(15) 0.096(2) 0.072(2) 0.0015(17) 0.0219(14) 0.0169(16)
C34 0.0514(13) 0.0362(11) 0.0230(8) 0.0009(7) 0.0015(8) 0.0095(9)
C35 0.0744(18) 0.0470(14) 0.0427(13) -0.0112(11) -0.0100(12) 0.0096(13)
C36 0.0659(17) 0.0446(14) 0.0476(13) 0.0072(10) 0.0037(12) 0.0194(12)
C37 0.0311(9) 0.0225(8) 0.0173(7) -0.0048(6) 0.0034(6) -0.0043(7)
C38 0.0376(10) 0.0241(9) 0.0347(9) -0.0081(7) 0.0075(8) -0.0003(8)
C39 0.0543(14) 0.0271(10) 0.0589(14) -0.0154(10) 0.0137(11) 0.0007(10)
C40 0.0622(15) 0.0302(11) 0.0564(14) -0.0190(10) 0.0121(12) -0.0149(11)
C41 0.0421(11) 0.0396(12) 0.0399(11) -0.0111(9) 0.0073(9) -0.0184(9)
C42 0.0341(9) 0.0305(9) 0.0228(8) -0.0038(7) 0.0040(7) -0.0053(8)
C43 0.0347(10) 0.0326(11) 0.0498(12) -0.0082(9) 0.0059(9) 0.0058(8)
C44 0.0510(14) 0.0503(15) 0.0566(15) 0.0019(11) 0.0001(12) 0.0126(12)
C45 0.0395(13) 0.075(2) 0.0704(18) 0.0158(15) 0.0178(13) 0.0092(13)
C46 0.0279(9) 0.0402(11) 0.0403(11) -0.0089(9) -0.0002(8) -0.0028(8)
C47 0.0481(14) 0.0596(16) 0.0577(15) -0.0082(12) 0.0235(12) 0.0022(12)
C48 0.0446(15) 0.082(2) 0.0741(19) -0.0171(16) -0.0244(14) 0.0070(14)
C49 0.0312(9) 0.0208(8) 0.0167(7) -0.0004(6) 0.0024(6) 0.0085(7)
C50 0.0290(9) 0.0303(9) 0.0227(8) -0.0042(7) 0.0003(7) 0.0095(7)
C51 0.0359(11) 0.0456(12) 0.0362(10) -0.0062(9) -0.0003(8) 0.0196(9)
C52 0.0604(15) 0.0380(12) 0.0442(12) -0.0007(9) 0.0021(11) 0.0303(11)
C53 0.0689(16) 0.0241(10) 0.0474(12) 0.0053(9) 0.0085(11) 0.0166(10)
C54 0.0458(11) 0.0247(9) 0.0316(9) 0.0029(7) 0.0072(8) 0.0059(8)
C55 0.0213(8) 0.0355(10) 0.0358(10) -0.0048(8) 0.0008(7) 0.0043(7)
C56 0.0540(14) 0.0538(14) 0.0376(11) -0.0180(10) 0.0090(10) -0.0106(12)
C57 0.0556(15) 0.0604(16) 0.0381(12) -0.0058(11) 0.0132(11) -0.0070(12)
C58 0.0505(13) 0.0229(10) 0.0643(15) 0.0056(9) 0.0130(11) -0.0019(9)
C59 0.067(2) 0.104(3) 0.074(2) 0.040(2) -0.0140(16) -0.0408(19)
C60 0.082(2) 0.0496(16) 0.0590(16) 0.0109(12) 0.0232(15) -0.0123(14)
C61 0.0252(8) 0.0161(7) 0.0203(7) 0.0036(5) 0.0099(6) 0.0040(6)
C62 0.0298(8) 0.0209(8) 0.0216(7) 0.0020(6) 0.0090(6) 0.0001(7)
C63 0.0385(10) 0.0277(9) 0.0227(8) 0.0004(7) 0.0111(7) 0.0021(8)
C64 0.0378(10) 0.0313(10) 0.0307(9) 0.0053(7) 0.0194(8) 0.0068(8)
C65 0.0259(9) 0.0294(9) 0.0382(10) 0.0062(7) 0.0147(8) 0.0025(7)
C66 0.0243(8) 0.0207(8) 0.0285(8) 0.0053(6) 0.0079(7) 0.0019(6)
C67 0.0310(9) 0.0287(9) 0.0243(8) -0.0015(7) 0.0082(7) -0.0046(7)
C68 0.0450(12) 0.0340(11) 0.0510(13) -0.0117(9) 0.0096(10) -0.0101(9)
C69 0.0329(10) 0.0404(12) 0.0521(13) 0.0099(10) 0.0052(9) -0.0012(9)
C70 0.0241(8) 0.0328(10) 0.0340(9) -0.0023(7) 0.0062(7) -0.0033(7)
C71 0.0570(16) 0.0557(16) 0.0593(16) -0.0084(12) -0.0224(13) 0.0172(13)
C72 0.0683(17) 0.0398(13) 0.0568(15) -0.0082(11) 0.0151(13) -0.0198(12)
C1S 0.073(2) 0.099(3) 0.0374(14) -0.0149(14) -0.0015(13) 0.0125(19)
C2S 0.077(2) 0.101(3) 0.0392(14) -0.0105(15) 0.0004(14) 0.035(2)
C3S 0.077(2) 0.105(3) 0.0441(15) -0.0114(16) 0.0059(15) 0.020(2)
C4S 0.093(3) 0.103(3) 0.0392(15) -0.0091(16) 0.0052(15) 0.021(2)
C5S 0.085(2) 0.097(3) 0.0478(16) -0.0176(17) -0.0008(16) 0.026(2)
C6S 0.073(2) 0.110(3) 0.0430(15) -0.0192(17) -0.0038(14) 0.034(2)
C7S 0.094(3) 0.149(5) 0.092(3) 0.000(3) 0.005(2) 0.023(3)

loop_
_atom_type_symbol
_atom_type_description
_atom_type_scat_dispersion_real
_atom_type_scat_dispersion_imag
_atom_type_scat_source
C C 0.0033 0.0016 'International Tables Vol C Tables 4.2.6.8 and 6.1.1.4'
H H 0.0000 0.0000 'International Tables Vol C Tables 4.2.6.8 and 6.1.1.4'
Ag Ag -0.8971 1.1015 'International Tables Vol C Tables 4.2.6.8 and 6.1.1.4'
N N 0.0061 0.0033 'International Tables Vol C Tables 4.2.6.8 and 6.1.1.4'

loop_
_geom_angle_atom_site_label_1
_geom_angle_atom_site_label_2
_geom_angle_atom_site_label_3
_geom_angle
_geom_angle_site_symmetry_1
_geom_angle_site_symmetry_3
_geom_angle_publ_flag
N9 Ag1 N1 154.60(5) . . ?
N9 Ag1 Ag3 78.07(4) . . ?
N1 Ag1 Ag3 127.26(4) . . ?
N9 Ag1 Ag2 128.83(4) . . ?
N1 Ag1 Ag2 72.45(4) . . ?
Ag3 Ag1 Ag2 59.615(4) . . ?
N4 Ag2 N3 153.69(5) . . ?
N4 Ag2 Ag3 77.35(4) . . ?
N3 Ag2 Ag3 128.61(4) . . ?
N4 Ag2 Ag1 130.27(4) . . ?
N3 Ag2 Ag1 72.18(4) . . ?
Ag3 Ag2 Ag1 58.772(4) . . ?
N6 Ag3 N7 157.37(5) . . ?
N6 Ag3 Ag1 121.37(4) . . ?
N7 Ag3 Ag1 79.90(4) . . ?
N6 Ag3 Ag2 78.66(4) . . ?
N7 Ag3 Ag2 121.64(4) . . ?
Ag1 Ag3 Ag2 61.613(4) . . ?
N2 N1 C1 113.87(13) . . ?
N2 N1 Ag1 121.37(10) . . ?
C1 N1 Ag1 119.22(10) . . ?
N1 N2 N3 114.39(13) . . ?
N2 N3 C13 112.54(13) . . ?
N2 N3 Ag2 121.81(10) . . ?
C13 N3 Ag2 120.60(10) . . ?
N5 N4 C25 111.22(13) . . ?
N5 N4 Ag2 128.98(11) . . ?
C25 N4 Ag2 118.02(11) . . ?
N4 N5 N6 116.99(13) . . ?
N5 N6 C37 111.78(13) . . ?
N5 N6 Ag3 127.94(11) . . ?
C37 N6 Ag3 116.32(10) . . ?
N8 N7 C49 113.38(13) . . ?
N8 N7 Ag3 129.04(11) . . ?
C49 N7 Ag3 115.21(10) . . ?
N9 N8 N7 116.05(13) . . ?
N8 N9 C61 111.63(12) . . ?
N8 N9 Ag1 130.94(10) . . ?
C61 N9 Ag1 117.25(10) . . ?
C6 C1 C2 121.92(16) . . ?
C6 C1 N1 118.21(15) . . ?
C2 C1 N1 119.73(14) . . ?
C3 C2 C1 117.87(16) . . ?
C3 C2 C7 120.78(16) . . ?
C1 C2 C7 121.30(15) . . ?
C4 C3 C2 121.24(18) . . ?
C4 C3 H3 119.4 . . ?
C2 C3 H3 119.4 . . ?
C3 C4 C5 119.83(18) . . ?
C3 C4 H4 120.1 . . ?
C5 C4 H4 120.1 . . ?
C4 C5 C6 121.33(18) . . ?
C4 C5 H5 119.3 . . ?
C6 C5 H5 119.3 . . ?
C5 C6 C1 117.79(17) . . ?
C5 C6 C10 120.62(17) . . ?
C1 C6 C10 121.58(16) . . ?
C2 C7 C9 110.49(16) . . ?
C2 C7 C8 113.65(15) . . ?
C9 C7 C8 110.24(16) . . ?
C2 C7 H7 107.4 . . ?
C9 C7 H7 107.4 . . ?
C8 C7 H7 107.4 . . ?
C7 C8 H8A 109.5 . . ?
C7 C8 H8B 109.5 . . ?
H8A C8 H8B 109.5 . . ?
C7 C8 H8C 109.5 . . ?
H8A C8 H8C 109.5 . . ?
H8B C8 H8C 109.5 . . ?
C7 C9 H9A 109.5 . . ?
C7 C9 H9B 109.5 . . ?
H9A C9 H9B 109.5 . . ?
C7 C9 H9C 109.5 . . ?
H9A C9 H9C 109.5 . . ?
H9B C9 H9C 109.5 . . ?
C11 C10 C6 110.7(2) . . ?
C11 C10 C12 112.1(3) . . ?
C6 C10 C12 112.23(18) . . ?
C11 C10 H10 107.1 . . ?
C6 C10 H10 107.1 . . ?
C12 C10 H10 107.1 . . ?
C10 C11 H11A 109.5 . . ?
C10 C11 H11B 109.5 . . ?
H11A C11 H11B 109.5 . . ?
C10 C11 H11C 109.5 . . ?
H11A C11 H11C 109.5 . . ?
H11B C11 H11C 109.5 . . ?
C10 C12 H12A 109.5 . . ?
C10 C12 H12B 109.5 . . ?
H12A C12 H12B 109.5 . . ?
C10 C12 H12C 109.5 . . ?
H12A C12 H12C 109.5 . . ?
H12B C12 H12C 109.5 . . ?
C18 C13 C14 121.72(16) . . ?
C18 C13 N3 120.03(15) . . ?
C14 C13 N3 118.18(14) . . ?
C15 C14 C13 118.02(16) . . ?
C15 C14 C19 121.45(16) . . ?
C13 C14 C19 120.50(15) . . ?
C16 C15 C14 121.14(18) . . ?
C16 C15 H15 119.4 . . ?
C14 C15 H15 119.4 . . ?
C17 C16 C15 120.17(18) . . ?
C17 C16 H16 119.9 . . ?
C15 C16 H16 119.9 . . ?
C16 C17 C18 121.08(18) . . ?
C16 C17 H17 119.5 . . ?
C18 C17 H17 119.5 . . ?
C13 C18 C17 117.82(17) . . ?
C13 C18 C22 121.76(16) . . ?
C17 C18 C22 120.41(16) . . ?
C14 C19 C20 110.66(16) . . ?
C14 C19 C21 112.71(16) . . ?
C20 C19 C21 110.03(17) . . ?
C14 C19 H19 107.8 . . ?
C20 C19 H19 107.8 . . ?
C21 C19 H19 107.8 . . ?
C19 C20 H20A 109.5 . . ?
C19 C20 H20B 109.5 . . ?
H20A C20 H20B 109.5 . . ?
C19 C20 H20C 109.5 . . ?
H20A C20 H20C 109.5 . . ?
H20B C20 H20C 109.5 . . ?
C19 C21 H21A 109.5 . . ?
C19 C21 H21B 109.5 . . ?
H21A C21 H21B 109.5 . . ?
C19 C21 H21C 109.5 . . ?
H21A C21 H21C 109.5 . . ?
H21B C21 H21C 109.5 . . ?
C18 C22 C23 110.79(17) . . ?
C18 C22 C24 111.79(18) . . ?
C23 C22 C24 111.31(17) . . ?
C18 C22 H22 107.6 . . ?
C23 C22 H22 107.6 . . ?
C24 C22 H22 107.6 . . ?
C22 C23 H23A 109.5 . . ?
C22 C23 H23B 109.5 . . ?
H23A C23 H23B 109.5 . . ?
C22 C23 H23C 109.5 . . ?
H23A C23 H23C 109.5 . . ?
H23B C23 H23C 109.5 . . ?
C22 C24 H24A 109.5 . . ?
C22 C24 H24B 109.5 . . ?
H24A C24 H24B 109.5 . . ?
C22 C24 H24C 109.5 . . ?
H24A C24 H24C 109.5 . . ?
H24B C24 H24C 109.5 . . ?
C26 C25 C30 122.58(17) . . ?
C26 C25 N4 117.89(17) . . ?
C30 C25 N4 119.53(18) . . ?
C25 C26 C27 117.5(2) . . ?
C25 C26 C31 121.47(17) . . ?
C27 C26 C31 121.0(2) . . ?
C28 C27 C26 120.6(2) . . ?
C28 C27 H27 119.7 . . ?
C26 C27 H27 119.7 . . ?
C29 C28 C27 120.7(2) . . ?
C29 C28 H28 119.6 . . ?
C27 C28 H28 119.6 . . ?
C28 C29 C30 121.4(2) . . ?
C28 C29 H29 119.3 . . ?
C30 C29 H29 119.3 . . ?
C29 C30 C25 117.1(2) . . ?
C29 C30 C34 120.7(2) . . ?
C25 C30 C34 122.25(17) . . ?
C26 C31 C33 112.9(2) . . ?
C26 C31 C32 110.4(2) . . ?
C33 C31 C32 111.3(2) . . ?
C26 C31 H31 107.3 . . ?
C33 C31 H31 107.3 . . ?
C32 C31 H31 107.3 . . ?
C31 C32 H32A 109.5 . . ?
C31 C32 H32B 109.5 . . ?
H32A C32 H32B 109.5 . . ?
C31 C32 H32C 109.5 . . ?
H32A C32 H32C 109.5 . . ?
H32B C32 H32C 109.5 . . ?
C31 C33 H33A 109.5 . . ?
C31 C33 H33B 109.5 . . ?
H33A C33 H33B 109.5 . . ?
C31 C33 H33C 109.5 . . ?
H33A C33 H33C 109.5 . . ?
H33B C33 H33C 109.5 . . ?
C30 C34 C36 112.4(2) . . ?
C30 C34 C35 111.5(2) . . ?
C36 C34 C35 109.9(2) . . ?
C30 C34 H34 107.6 . . ?
C36 C34 H34 107.6 . . ?
C35 C34 H34 107.6 . . ?
C34 C35 H35A 109.5 . . ?
C34 C35 H35B 109.5 . . ?
H35A C35 H35B 109.5 . . ?
C34 C35 H35C 109.5 . . ?
H35A C35 H35C 109.5 . . ?
H35B C35 H35C 109.5 . . ?
C34 C36 H36A 109.5 . . ?
C34 C36 H36B 109.5 . . ?
H36A C36 H36B 109.5 . . ?
C34 C36 H36C 109.5 . . ?
H36A C36 H36C 109.5 . . ?
H36B C36 H36C 109.5 . . ?
C38 C37 C42 122.21(16) . . ?
C38 C37 N6 119.45(16) . . ?
C42 C37 N6 118.31(16) . . ?
C39 C38 C37 117.25(19) . . ?
C39 C38 C43 120.27(19) . . ?
C37 C38 C43 122.47(17) . . ?
C40 C39 C38 121.6(2) . . ?
C40 C39 H39 119.2 . . ?
C38 C39 H39 119.2 . . ?
C39 C40 C41 120.2(2) . . ?
C39 C40 H40 119.9 . . ?
C41 C40 H40 119.9 . . ?
C40 C41 C42 121.2(2) . . ?
C40 C41 H41 119.4 . . ?
C42 C41 H41 119.4 . . ?
C41 C42 C37 117.39(19) . . ?
C41 C42 C46 121.55(18) . . ?
C37 C42 C46 121.04(16) . . ?
C38 C43 C45 111.1(2) . . ?
C38 C43 C44 112.8(2) . . ?
C45 C43 C44 111.3(2) . . ?
C38 C43 H43 107.1 . . ?
C45 C43 H43 107.1 . . ?
C44 C43 H43 107.1 . . ?
C43 C44 H44A 109.5 . . ?
C43 C44 H44B 109.5 . . ?
H44A C44 H44B 109.5 . . ?
C43 C44 H44C 109.5 . . ?
H44A C44 H44C 109.5 . . ?
H44B C44 H44C 109.5 . . ?
C43 C45 H45A 109.5 . . ?
C43 C45 H45B 109.5 . . ?
H45A C45 H45B 109.5 . . ?
C43 C45 H45C 109.5 . . ?
H45A C45 H45C 109.5 . . ?
H45B C45 H45C 109.5 . . ?
C42 C46 C47 110.17(19) . . ?
C42 C46 C48 113.3(2) . . ?
C47 C46 C48 110.1(2) . . ?
C42 C46 H46 107.7 . . ?
C47 C46 H46 107.7 . . ?
C48 C46 H46 107.7 . . ?
C46 C47 H47A 109.5 . . ?
C46 C47 H47B 109.5 . . ?
H47A C47 H47B 109.5 . . ?
C46 C47 H47C 109.5 . . ?
H47A C47 H47C 109.5 . . ?
H47B C47 H47C 109.5 . . ?
C46 C48 H48A 109.5 . . ?
C46 C48 H48B 109.5 . . ?
H48A C48 H48B 109.5 . . ?
C46 C48 H48C 109.5 . . ?
H48A C48 H48C 109.5 . . ?
H48B C48 H48C 109.5 . . ?
C50 C49 C54 122.32(16) . . ?
C50 C49 N7 117.26(15) . . ?
C54 C49 N7 120.32(16) . . ?
C51 C50 C49 118.03(19) . . ?
C51 C50 C55 120.60(18) . . ?
C49 C50 C55 121.32(16) . . ?
C52 C51 C50 120.7(2) . . ?
C52 C51 H51 119.7 . . ?
C50 C51 H51 119.7 . . ?
C51 C52 C53 120.6(2) . . ?
C51 C52 H52 119.7 . . ?
C53 C52 H52 119.7 . . ?
C52 C53 C54 121.6(2) . . ?
C52 C53 H53 119.2 . . ?
C54 C53 H53 119.2 . . ?
C53 C54 C49 116.7(2) . . ?
C53 C54 C58 121.4(2) . . ?
C49 C54 C58 121.76(17) . . ?
C50 C55 C56 110.42(18) . . ?
C50 C55 C57 113.00(18) . . ?
C56 C55 C57 110.49(19) . . ?
C50 C55 H55 107.6 . . ?
C56 C55 H55 107.6 . . ?
C57 C55 H55 107.6 . . ?
C55 C56 H56A 109.5 . . ?
C55 C56 H56B 109.5 . . ?
H56A C56 H56B 109.5 . . ?
C55 C56 H56C 109.5 . . ?
H56A C56 H56C 109.5 . . ?
H56B C56 H56C 109.5 . . ?
C55 C57 H57A 109.5 . . ?
C55 C57 H57B 109.5 . . ?
H57A C57 H57B 109.5 . . ?
C55 C57 H57C 109.5 . . ?
H57A C57 H57C 109.5 . . ?
H57B C57 H57C 109.5 . . ?
C54 C58 C59 109.8(2) . . ?
C54 C58 C60 114.6(2) . . ?
C59 C58 C60 109.9(2) . . ?
C54 C58 H58 107.4 . . ?
C59 C58 H58 107.4 . . ?
C60 C58 H58 107.4 . . ?
C58 C59 H59A 109.5 . . ?
C58 C59 H59B 109.5 . . ?
H59A C59 H59B 109.5 . . ?
C58 C59 H59C 109.5 . . ?
H59A C59 H59C 109.5 . . ?
H59B C59 H59C 109.5 . . ?
C58 C60 H60A 109.5 . . ?
C58 C60 H60B 109.5 . . ?
H60A C60 H60B 109.5 . . ?
C58 C60 H60C 109.5 . . ?
H60A C60 H60C 109.5 . . ?
H60B C60 H60C 109.5 . . ?
C62 C61 C66 122.16(15) . . ?
C62 C61 N9 120.73(15) . . ?
C66 C61 N9 117.10(15) . . ?
C63 C62 C61 117.64(16) . . ?
C63 C62 C67 120.21(16) . . ?
C61 C62 C67 122.14(15) . . ?
C64 C63 C62 121.14(17) . . ?
C64 C63 H63 119.4 . . ?
C62 C63 H63 119.4 . . ?
C65 C64 C63 120.30(17) . . ?
C65 C64 H64 119.9 . . ?
C63 C64 H64 119.9 . . ?
C64 C65 C66 121.07(18) . . ?
C64 C65 H65 119.5 . . ?
C66 C65 H65 119.5 . . ?
C65 C66 C61 117.64(17) . . ?
C65 C66 C70 120.67(16) . . ?
C61 C66 C70 121.69(15) . . ?
C62 C67 C69 111.04(16) . . ?
C62 C67 C68 111.82(17) . . ?
C69 C67 C68 110.62(18) . . ?
C62 C67 H67 107.7 . . ?
C69 C67 H67 107.7 . . ?
C68 C67 H67 107.7 . . ?
C67 C68 H68A 109.5 . . ?
C67 C68 H68B 109.5 . . ?
H68A C68 H68B 109.5 . . ?
C67 C68 H68C 109.5 . . ?
H68A C68 H68C 109.5 . . ?
H68B C68 H68C 109.5 . . ?
C67 C69 H69A 109.5 . . ?
C67 C69 H69B 109.5 . . ?
H69A C69 H69B 109.5 . . ?
C67 C69 H69C 109.5 . . ?
H69A C69 H69C 109.5 . . ?
H69B C69 H69C 109.5 . . ?
C71 C70 C66 111.42(18) . . ?
C71 C70 C72 111.3(2) . . ?
C66 C70 C72 111.62(18) . . ?
C71 C70 H70 107.4 . . ?
C66 C70 H70 107.4 . . ?
C72 C70 H70 107.4 . . ?
C70 C71 H71A 109.5 . . ?
C70 C71 H71B 109.5 . . ?
H71A C71 H71B 109.5 . . ?
C70 C71 H71C 109.5 . . ?
H71A C71 H71C 109.5 . . ?
H71B C71 H71C 109.5 . . ?
C70 C72 H72A 109.5 . . ?
C70 C72 H72B 109.5 . . ?
H72A C72 H72B 109.5 . . ?
C70 C72 H72C 109.5 . . ?
H72A C72 H72C 109.5 . . ?
H72B C72 H72C 109.5 . . ?
C2S C1S C6S 117.9(4) . . ?
C2S C1S C7S 121.1(4) . . ?
C6S C1S C7S 121.1(4) . . ?
C3S C2S C1S 121.0(4) . . ?
C3S C2S H2S 119.5 . . ?
C1S C2S H2S 119.5 . . ?
C2S C3S C4S 121.0(4) . . ?
C2S C3S H3S 119.5 . . ?
C4S C3S H3S 119.5 . . ?
C3S C4S C5S 119.7(4) . . ?
C3S C4S H4S 120.2 . . ?
C5S C4S H4S 120.2 . . ?
C6S C5S C4S 120.2(4) . . ?
C6S C5S H5S 119.9 . . ?
C4S C5S H5S 119.9 . . ?
C5S C6S C1S 120.2(4) . . ?
C5S C6S H6S 119.9 . . ?
C1S C6S H6S 119.9 . . ?
C1S C7S H7S1 109.5 . . ?
C1S C7S H7S2 109.5 . . ?
H7S1 C7S H7S2 109.5 . . ?
C1S C7S H7S3 109.5 . . ?
H7S1 C7S H7S3 109.5 . . ?
H7S2 C7S H7S3 109.5 . . ?

loop_
_geom_bond_atom_site_label_1
_geom_bond_atom_site_label_2
_geom_bond_distance
_geom_bond_site_symmetry_2
_geom_bond_publ_flag
Ag1 N9 2.1204(13) . ?
Ag1 N1 2.1291(14) . ?
Ag1 Ag3 2.92748(17) . ?
Ag1 Ag2 3.01186(17) . ?
Ag2 N4 2.1233(14) . ?
Ag2 N3 2.1245(13) . ?
Ag2 Ag3 2.95330(17) . ?
Ag3 N6 2.0907(13) . ?
Ag3 N7 2.0963(13) . ?
N1 N2 1.297(2) . ?
N1 C1 1.447(2) . ?
N2 N3 1.3017(19) . ?
N3 C13 1.444(2) . ?
N4 N5 1.287(2) . ?
N4 C25 1.450(2) . ?
N5 N6 1.293(2) . ?
N6 C37 1.442(2) . ?
N7 N8 1.2939(19) . ?
N7 C49 1.441(2) . ?
N8 N9 1.2922(19) . ?
N9 C61 1.448(2) . ?
C1 C6 1.404(2) . ?
C1 C2 1.404(2) . ?
C2 C3 1.397(2) . ?
C2 C7 1.521(2) . ?
C3 C4 1.384(3) . ?
C3 H3 0.9500 . ?
C4 C5 1.386(3) . ?
C4 H4 0.9500 . ?
C5 C6 1.396(3) . ?
C5 H5 0.9500 . ?
C6 C10 1.515(3) . ?
C7 C9 1.526(3) . ?
C7 C8 1.527(3) . ?
C7 H7 1.0000 . ?
C8 H8A 0.9800 . ?
C8 H8B 0.9800 . ?
C8 H8C 0.9800 . ?
C9 H9A 0.9800 . ?
C9 H9B 0.9800 . ?
C9 H9C 0.9800 . ?
C10 C11 1.512(4) . ?
C10 C12 1.531(3) . ?
C10 H10 1.0000 . ?
C11 H11A 0.9800 . ?
C11 H11B 0.9800 . ?
C11 H11C 0.9800 . ?
C12 H12A 0.9800 . ?
C12 H12B 0.9800 . ?
C12 H12C 0.9800 . ?
C13 C18 1.400(2) . ?
C13 C14 1.409(2) . ?
C14 C15 1.390(3) . ?
C14 C19 1.519(2) . ?
C15 C16 1.383(3) . ?
C15 H15 0.9500 . ?
C16 C17 1.380(3) . ?
C16 H16 0.9500 . ?
C17 C18 1.401(3) . ?
C17 H17 0.9500 . ?
C18 C22 1.519(3) . ?
C19 C20 1.528(3) . ?
C19 C21 1.529(3) . ?
C19 H19 1.0000 . ?
C20 H20A 0.9800 . ?
C20 H20B 0.9800 . ?
C20 H20C 0.9800 . ?
C21 H21A 0.9800 . ?
C21 H21B 0.9800 . ?
C21 H21C 0.9800 . ?
C22 C23 1.522(3) . ?
C22 C24 1.531(3) . ?
C22 H22 1.0000 . ?
C23 H23A 0.9800 . ?
C23 H23B 0.9800 . ?
C23 H23C 0.9800 . ?
C24 H24A 0.9800 . ?
C24 H24B 0.9800 . ?
C24 H24C 0.9800 . ?
C25 C26 1.402(3) . ?
C25 C30 1.408(3) . ?
C26 C27 1.406(3) . ?
C26 C31 1.520(3) . ?
C27 C28 1.380(4) . ?
C27 H27 0.9500 . ?
C28 C29 1.377(4) . ?
C28 H28 0.9500 . ?
C29 C30 1.398(3) . ?
C29 H29 0.9500 . ?
C30 C34 1.519(3) . ?
C31 C33 1.527(4) . ?
C31 C32 1.527(4) . ?
C31 H31 1.0000 . ?
C32 H32A 0.9800 . ?
C32 H32B 0.9800 . ?
C32 H32C 0.9800 . ?
C33 H33A 0.9800 . ?
C33 H33B 0.9800 . ?
C33 H33C 0.9800 . ?
C34 C36 1.531(3) . ?
C34 C35 1.532(3) . ?
C34 H34 1.0000 . ?
C35 H35A 0.9800 . ?
C35 H35B 0.9800 . ?
C35 H35C 0.9800 . ?
C36 H36A 0.9800 . ?
C36 H36B 0.9800 . ?
C36 H36C 0.9800 . ?
C37 C38 1.400(3) . ?
C37 C42 1.405(3) . ?
C38 C39 1.395(3) . ?
C38 C43 1.519(3) . ?
C39 C40 1.372(4) . ?
C39 H39 0.9500 . ?
C40 C41 1.374(4) . ?
C40 H40 0.9500 . ?
C41 C42 1.398(3) . ?
C41 H41 0.9500 . ?
C42 C46 1.516(3) . ?
C43 C45 1.522(4) . ?
C43 C44 1.526(3) . ?
C43 H43 1.0000 . ?
C44 H44A 0.9800 . ?
C44 H44B 0.9800 . ?
C44 H44C 0.9800 . ?
C45 H45A 0.9800 . ?
C45 H45B 0.9800 . ?
C45 H45C 0.9800 . ?
C46 C47 1.527(4) . ?
C46 C48 1.530(3) . ?
C46 H46 1.0000 . ?
C47 H47A 0.9800 . ?
C47 H47B 0.9800 . ?
C47 H47C 0.9800 . ?
C48 H48A 0.9800 . ?
C48 H48B 0.9800 . ?
C48 H48C 0.9800 . ?
C49 C50 1.402(3) . ?
C49 C54 1.409(3) . ?
C50 C51 1.400(3) . ?
C50 C55 1.517(3) . ?
C51 C52 1.369(4) . ?
C51 H51 0.9500 . ?
C52 C53 1.382(4) . ?
C52 H52 0.9500 . ?
C53 C54 1.400(3) . ?
C53 H53 0.9500 . ?
C54 C58 1.514(3) . ?
C55 C56 1.520(3) . ?
C55 C57 1.532(3) . ?
C55 H55 1.0000 . ?
C56 H56A 0.9800 . ?
C56 H56B 0.9800 . ?
C56 H56C 0.9800 . ?
C57 H57A 0.9800 . ?
C57 H57B 0.9800 . ?
C57 H57C 0.9800 . ?
C58 C59 1.515(4) . ?
C58 C60 1.523(3) . ?
C58 H58 1.0000 . ?
C59 H59A 0.9800 . ?
C59 H59B 0.9800 . ?
C59 H59C 0.9800 . ?
C60 H60A 0.9800 . ?
C60 H60B 0.9800 . ?
C60 H60C 0.9800 . ?
C61 C62 1.404(2) . ?
C61 C66 1.406(2) . ?
C62 C63 1.401(2) . ?
C62 C67 1.519(3) . ?
C63 C64 1.382(3) . ?
C63 H63 0.9500 . ?
C64 C65 1.382(3) . ?
C64 H64 0.9500 . ?
C65 C66 1.401(3) . ?
C65 H65 0.9500 . ?
C66 C70 1.517(3) . ?
C67 C69 1.525(3) . ?
C67 C68 1.530(3) . ?
C67 H67 1.0000 . ?
C68 H68A 0.9800 . ?
C68 H68B 0.9800 . ?
C68 H68C 0.9800 . ?
C69 H69A 0.9800 . ?
C69 H69B 0.9800 . ?
C69 H69C 0.9800 . ?
C70 C71 1.515(3) . ?
C70 C72 1.528(3) . ?
C70 H70 1.0000 . ?
C71 H71A 0.9800 . ?
C71 H71B 0.9800 . ?
C71 H71C 0.9800 . ?
C72 H72A 0.9800 . ?
C72 H72B 0.9800 . ?
C72 H72C 0.9800 . ?
C1S C2S 1.382(5) . ?
C1S C6S 1.410(5) . ?
C1S C7S 1.449(7) . ?
C2S C3S 1.358(6) . ?
C2S H2S 0.9500 . ?
C3S C4S 1.361(6) . ?
C3S H3S 0.9500 . ?
C4S C5S 1.381(5) . ?
C4S H4S 0.9500 . ?
C5S C6S 1.366(6) . ?
C5S H5S 0.9500 . ?
C6S H6S 0.9500 . ?
C7S H7S1 0.9800 . ?
C7S H7S2 0.9800 . ?
C7S H7S3 0.9800 . ?

loop_
_geom_torsion_atom_site_label_1
_geom_torsion_atom_site_label_2
_geom_torsion_atom_site_label_3
_geom_torsion_atom_site_label_4
_geom_torsion
_geom_torsion_site_symmetry_1
_geom_torsion_site_symmetry_2
_geom_torsion_site_symmetry_3
_geom_torsion_site_symmetry_4
_geom_torsion_publ_flag
N9 Ag1 Ag2 N4 -70.63(7) . . . . ?
N1 Ag1 Ag2 N4 125.28(7) . . . . ?
Ag3 Ag1 Ag2 N4 -31.86(5) . . . . ?
N9 Ag1 Ag2 N3 125.27(6) . . . . ?
N1 Ag1 Ag2 N3 -38.82(6) . . . . ?
Ag3 Ag1 Ag2 N3 164.04(4) . . . . ?
N9 Ag1 Ag2 Ag3 -38.77(5) . . . . ?
N1 Ag1 Ag2 Ag3 157.14(4) . . . . ?
N9 Ag1 Ag3 N6 -156.15(6) . . . . ?
N1 Ag1 Ag3 N6 26.02(7) . . . . ?
Ag2 Ag1 Ag3 N6 53.75(5) . . . . ?
N9 Ag1 Ag3 N7 15.52(6) . . . . ?
N1 Ag1 Ag3 N7 -162.31(6) . . . . ?
Ag2 Ag1 Ag3 N7 -134.58(4) . . . . ?
N9 Ag1 Ag3 Ag2 150.09(4) . . . . ?
N1 Ag1 Ag3 Ag2 -27.74(5) . . . . ?
N4 Ag2 Ag3 N6 20.23(6) . . . . ?
N3 Ag2 Ag3 N6 -154.96(6) . . . . ?
Ag1 Ag2 Ag3 N6 -135.39(4) . . . . ?
N4 Ag2 Ag3 N7 -148.93(6) . . . . ?
N3 Ag2 Ag3 N7 35.88(7) . . . . ?
Ag1 Ag2 Ag3 N7 55.45(4) . . . . ?
N4 Ag2 Ag3 Ag1 155.62(4) . . . . ?
N3 Ag2 Ag3 Ag1 -19.57(5) . . . . ?
N9 Ag1 N1 N2 -98.49(16) . . . . ?
Ag3 Ag1 N1 N2 76.56(12) . . . . ?
Ag2 Ag1 N1 N2 51.66(11) . . . . ?
N9 Ag1 N1 C1 53.63(19) . . . . ?
Ag3 Ag1 N1 C1 -131.33(10) . . . . ?
Ag2 Ag1 N1 C1 -156.23(12) . . . . ?
C1 N1 N2 N3 175.72(13) . . . . ?
Ag1 N1 N2 N3 -30.80(17) . . . . ?
N1 N2 N3 C13 174.18(13) . . . . ?
N1 N2 N3 Ag2 -30.86(17) . . . . ?
N4 Ag2 N3 N2 -100.04(16) . . . . ?
Ag3 Ag2 N3 N2 69.32(12) . . . . ?
Ag1 Ag2 N3 N2 51.81(11) . . . . ?
N4 Ag2 N3 C13 52.95(19) . . . . ?
Ag3 Ag2 N3 C13 -137.69(10) . . . . ?
Ag1 Ag2 N3 C13 -155.20(12) . . . . ?
N3 Ag2 N4 N5 145.02(13) . . . . ?
Ag3 Ag2 N4 N5 -26.47(14) . . . . ?
Ag1 Ag2 N4 N5 1.09(17) . . . . ?
N3 Ag2 N4 C25 -18.3(2) . . . . ?
Ag3 Ag2 N4 C25 170.17(14) . . . . ?
Ag1 Ag2 N4 C25 -162.27(11) . . . . ?
C25 N4 N5 N6 178.50(15) . . . . ?
Ag2 N4 N5 N6 14.2(2) . . . . ?
N4 N5 N6 C37 176.49(15) . . . . ?
N4 N5 N6 Ag3 20.0(2) . . . . ?
N7 Ag3 N6 N5 125.83(16) . . . . ?
Ag1 Ag3 N6 N5 -75.92(15) . . . . ?
Ag2 Ag3 N6 N5 -29.57(13) . . . . ?
N7 Ag3 N6 C37 -29.8(2) . . . . ?
Ag1 Ag3 N6 C37 128.49(11) . . . . ?
Ag2 Ag3 N6 C37 174.84(12) . . . . ?
N6 Ag3 N7 N8 137.68(15) . . . . ?
Ag1 Ag3 N7 N8 -23.57(13) . . . . ?
Ag2 Ag3 N7 N8 -70.96(15) . . . . ?
N6 Ag3 N7 C49 -23.5(2) . . . . ?
Ag1 Ag3 N7 C49 175.25(12) . . . . ?
Ag2 Ag3 N7 C49 127.86(11) . . . . ?
C49 N7 N8 N9 178.02(14) . . . . ?
Ag3 N7 N8 N9 16.6(2) . . . . ?
N7 N8 N9 C61 -174.99(14) . . . . ?
N7 N8 N9 Ag1 10.1(2) . . . . ?
N1 Ag1 N9 N8 155.81(13) . . . . ?
Ag3 Ag1 N9 N8 -20.16(13) . . . . ?
Ag2 Ag1 N9 N8 13.35(17) . . . . ?
N1 Ag1 N9 C61 -18.9(2) . . . . ?
Ag3 Ag1 N9 C61 165.13(12) . . . . ?
Ag2 Ag1 N9 C61 -161.35(9) . . . . ?
N2 N1 C1 C6 -96.16(19) . . . . ?
Ag1 N1 C1 C6 109.73(16) . . . . ?
N2 N1 C1 C2 87.99(18) . . . . ?
Ag1 N1 C1 C2 -66.12(18) . . . . ?
C6 C1 C2 C3 -1.4(3) . . . . ?
N1 C1 C2 C3 174.32(16) . . . . ?
C6 C1 C2 C7 176.04(17) . . . . ?
N1 C1 C2 C7 -8.3(2) . . . . ?
C1 C2 C3 C4 0.0(3) . . . . ?
C7 C2 C3 C4 -177.40(19) . . . . ?
C2 C3 C4 C5 0.8(3) . . . . ?
C3 C4 C5 C6 -0.4(4) . . . . ?
C4 C5 C6 C1 -0.9(3) . . . . ?
C4 C5 C6 C10 180.0(2) . . . . ?
C2 C1 C6 C5 1.8(3) . . . . ?
N1 C1 C6 C5 -173.95(18) . . . . ?
C2 C1 C6 C10 -179.11(18) . . . . ?
N1 C1 C6 C10 5.1(3) . . . . ?
C3 C2 C7 C9 92.0(2) . . . . ?
C1 C2 C7 C9 -85.3(2) . . . . ?
C3 C2 C7 C8 -32.5(2) . . . . ?
C1 C2 C7 C8 150.15(17) . . . . ?
C5 C6 C10 C11 80.5(3) . . . . ?
C1 C6 C10 C11 -98.6(3) . . . . ?
C5 C6 C10 C12 -45.7(3) . . . . ?
C1 C6 C10 C12 135.3(2) . . . . ?
N2 N3 C13 C18 85.57(18) . . . . ?
Ag2 N3 C13 C18 -69.73(18) . . . . ?
N2 N3 C13 C14 -97.33(17) . . . . ?
Ag2 N3 C13 C14 107.37(15) . . . . ?
C18 C13 C14 C15 -2.3(3) . . . . ?
N3 C13 C14 C15 -179.34(16) . . . . ?
C18 C13 C14 C19 175.78(17) . . . . ?
N3 C13 C14 C19 -1.3(2) . . . . ?
C13 C14 C15 C16 0.6(3) . . . . ?
C19 C14 C15 C16 -177.46(19) . . . . ?
C14 C15 C16 C17 0.9(3) . . . . ?
C15 C16 C17 C18 -0.7(3) . . . . ?
C14 C13 C18 C17 2.4(3) . . . . ?
N3 C13 C18 C17 179.44(16) . . . . ?
C14 C13 C18 C22 -178.48(17) . . . . ?
N3 C13 C18 C22 -1.5(3) . . . . ?
C16 C17 C18 C13 -0.9(3) . . . . ?
C16 C17 C18 C22 180.0(2) . . . . ?
C15 C14 C19 C20 100.0(2) . . . . ?
C13 C14 C19 C20 -78.0(2) . . . . ?
C15 C14 C19 C21 -23.7(3) . . . . ?
C13 C14 C19 C21 158.27(18) . . . . ?
C13 C18 C22 C23 -94.5(2) . . . . ?
C17 C18 C22 C23 84.5(2) . . . . ?
C13 C18 C22 C24 140.67(18) . . . . ?
C17 C18 C22 C24 -40.3(3) . . . . ?
N5 N4 C25 C26 112.39(18) . . . . ?
Ag2 N4 C25 C26 -81.42(18) . . . . ?
N5 N4 C25 C30 -67.5(2) . . . . ?
Ag2 N4 C25 C30 98.68(17) . . . . ?
C30 C25 C26 C27 2.4(3) . . . . ?
N4 C25 C26 C27 -177.50(17) . . . . ?
C30 C25 C26 C31 -176.84(18) . . . . ?
N4 C25 C26 C31 3.3(3) . . . . ?
C25 C26 C27 C28 0.4(3) . . . . ?
C31 C26 C27 C28 179.7(2) . . . . ?
C26 C27 C28 C29 -2.4(4) . . . . ?
C27 C28 C29 C30 1.5(4) . . . . ?
C28 C29 C30 C25 1.2(3) . . . . ?
C28 C29 C30 C34 -179.0(2) . . . . ?
C26 C25 C30 C29 -3.2(3) . . . . ?
N4 C25 C30 C29 176.70(17) . . . . ?
C26 C25 C30 C34 176.97(18) . . . . ?
N4 C25 C30 C34 -3.1(3) . . . . ?
C25 C26 C31 C33 -137.3(2) . . . . ?
C27 C26 C31 C33 43.5(3) . . . . ?
C25 C26 C31 C32 97.4(2) . . . . ?
C27 C26 C31 C32 -81.8(3) . . . . ?
C29 C30 C34 C36 44.5(3) . . . . ?
C25 C30 C34 C36 -135.6(2) . . . . ?
C29 C30 C34 C35 -79.5(2) . . . . ?
C25 C30 C34 C35 100.4(2) . . . . ?
N5 N6 C37 C38 -76.0(2) . . . . ?
Ag3 N6 C37 C38 83.42(18) . . . . ?
N5 N6 C37 C42 106.09(18) . . . . ?
Ag3 N6 C37 C42 -94.46(16) . . . . ?
C42 C37 C38 C39 -3.2(3) . . . . ?
N6 C37 C38 C39 179.01(18) . . . . ?
C42 C37 C38 C43 176.95(18) . . . . ?
N6 C37 C38 C43 -0.8(3) . . . . ?
C37 C38 C39 C40 0.8(4) . . . . ?
C43 C38 C39 C40 -179.3(2) . . . . ?
C38 C39 C40 C41 1.5(4) . . . . ?
C39 C40 C41 C42 -1.5(4) . . . . ?
C40 C41 C42 C37 -0.8(3) . . . . ?
C40 C41 C42 C46 177.6(2) . . . . ?
C38 C37 C42 C41 3.2(3) . . . . ?
N6 C37 C42 C41 -179.00(17) . . . . ?
C38 C37 C42 C46 -175.18(18) . . . . ?
N6 C37 C42 C46 2.6(3) . . . . ?
C39 C38 C43 C45 -78.9(3) . . . . ?
C37 C38 C43 C45 100.9(2) . . . . ?
C39 C38 C43 C44 46.9(3) . . . . ?
C37 C38 C43 C44 -133.3(2) . . . . ?
C41 C42 C46 C47 -88.1(2) . . . . ?
C37 C42 C46 C47 90.2(2) . . . . ?
C41 C42 C46 C48 35.8(3) . . . . ?
C37 C42 C46 C48 -145.9(2) . . . . ?
N8 N7 C49 C50 117.04(16) . . . . ?
Ag3 N7 C49 C50 -78.80(16) . . . . ?
N8 N7 C49 C54 -66.4(2) . . . . ?
Ag3 N7 C49 C54 97.72(16) . . . . ?
C54 C49 C50 C51 2.2(3) . . . . ?
N7 C49 C50 C51 178.63(15) . . . . ?
C54 C49 C50 C55 179.65(17) . . . . ?
N7 C49 C50 C55 -3.9(2) . . . . ?
C49 C50 C51 C52 0.1(3) . . . . ?
C55 C50 C51 C52 -177.35(19) . . . . ?
C50 C51 C52 C53 -1.7(3) . . . . ?
C51 C52 C53 C54 1.0(4) . . . . ?
C52 C53 C54 C49 1.3(3) . . . . ?
C52 C53 C54 C58 -174.5(2) . . . . ?
C50 C49 C54 C53 -2.8(3) . . . . ?
N7 C49 C54 C53 -179.18(17) . . . . ?
C50 C49 C54 C58 172.86(19) . . . . ?
N7 C49 C54 C58 -3.5(3) . . . . ?
C51 C50 C55 C56 73.7(2) . . . . ?
C49 C50 C55 C56 -103.7(2) . . . . ?
C51 C50 C55 C57 -50.6(2) . . . . ?
C49 C50 C55 C57 132.00(19) . . . . ?
C53 C54 C58 C59 90.7(3) . . . . ?
C49 C54 C58 C59 -84.8(3) . . . . ?
C53 C54 C58 C60 -33.4(3) . . . . ?
C49 C54 C58 C60 151.1(2) . . . . ?
N8 N9 C61 C62 -73.51(19) . . . . ?
Ag1 N9 C61 C62 102.19(15) . . . . ?
N8 N9 C61 C66 107.68(16) . . . . ?
Ag1 N9 C61 C66 -76.62(16) . . . . ?
C66 C61 C62 C63 -2.3(2) . . . . ?
N9 C61 C62 C63 178.94(15) . . . . ?
C66 C61 C62 C67 178.86(16) . . . . ?
N9 C61 C62 C67 0.1(2) . . . . ?
C61 C62 C63 C64 1.4(3) . . . . ?
C67 C62 C63 C64 -179.72(17) . . . . ?
C62 C63 C64 C65 0.8(3) . . . . ?
C63 C64 C65 C66 -2.2(3) . . . . ?
C64 C65 C66 C61 1.3(3) . . . . ?
C64 C65 C66 C70 -177.88(17) . . . . ?
C62 C61 C66 C65 1.0(2) . . . . ?
N9 C61 C66 C65 179.77(15) . . . . ?
C62 C61 C66 C70 -179.86(16) . . . . ?
N9 C61 C66 C70 -1.1(2) . . . . ?
C63 C62 C67 C69 -77.0(2) . . . . ?
C61 C62 C67 C69 101.8(2) . . . . ?
C63 C62 C67 C68 47.1(2) . . . . ?
C61 C62 C67 C68 -134.08(18) . . . . ?
C65 C66 C70 C71 -66.2(3) . . . . ?
C61 C66 C70 C71 114.7(2) . . . . ?
C65 C66 C70 C72 59.0(2) . . . . ?
C61 C66 C70 C72 -120.1(2) . . . . ?
C6S C1S C2S C3S 0.3(4) . . . . ?
C7S C1S C2S C3S -179.3(3) . . . . ?
C1S C2S C3S C4S -1.1(5) . . . . ?
C2S C3S C4S C5S 1.4(5) . . . . ?
C3S C4S C5S C6S -0.9(5) . . . . ?
C4S C5S C6S C1S 0.1(5) . . . . ?
C2S C1S C6S C5S 0.2(4) . . . . ?
C7S C1S C6S C5S 179.8(3) . . . . ?
